data_2211708
loop_
_publ_author_name
'Zhong, H.'
'Zeng, X.-R.'
'Luo, Q.-Y.'

_publ_section_title
;
 Aquachlorobis(1,10-phenanthroline)cobalt(II) chloride thioacetamide
 solvate
;
_journal_coeditor_code AT2184
_journal_issue 1
_journal_name_full 'Acta Crystallographica Section E'
_journal_page_first m221
_journal_page_last m223
_journal_paper_doi 10.1107/S1600536806053530
_journal_volume 63
_journal_year 2007
_chemical_formula_iupac '[Co Cl (C12 H8 N2)2 (H2 O)] Cl, C2 H5 N S'
_chemical_formula_moiety 'C24 H18 Cl N4 Co O +, Cl -, C2 H5 N S'
_chemical_formula_sum 'C26 H23 Cl2 Co N5 O S'
_chemical_formula_weight 583.38
_chemical_name_systematic
;
Aquachlorobis(1,10-phenanthroline)cobalt(II) chloride thioacetamide solvate
;
_space_group_IT_number 2
_symmetry_cell_setting triclinic
_symmetry_space_group_name_Hall '-P 1'
_symmetry_space_group_name_H-M 'P -1'
_atom_sites_solution_hydrogens geom
_atom_sites_solution_primary direct
_atom_sites_solution_secondary difmap
_audit_creation_method SHELXL-97
_cell_angle_alpha 64.382(4)
_cell_angle_beta 86.963(4)
_cell_angle_gamma 78.633(4)
_cell_formula_units_Z 2
_cell_length_a 9.785(3)
_cell_length_b 11.350(3)
_cell_length_c 12.799(4)
_cell_measurement_reflns_used 3178
_cell_measurement_temperature 273(2)
_cell_measurement_theta_max 25.851
_cell_measurement_theta_min 2.648
_cell_volume 1255.7(6)
_computing_cell_refinement SMART
_computing_data_collection 'SMART (Siemens, 1996)'
_computing_data_reduction 'SAINT (Siemens, 1996)'
_computing_molecular_graphics SHELXL97
_computing_publication_material SHELXL97
_computing_structure_refinement 'SHELXL97 (Sheldrick, 1997)'
_computing_structure_solution 'SHELXS97 (Sheldrick, 1997)'
_diffrn_ambient_temperature 273(2)
_diffrn_measured_fraction_theta_full 0.965
_diffrn_measured_fraction_theta_max 0.965
_diffrn_measurement_device_type 'Bruker APEX-II area-detector'
_diffrn_measurement_method '\f and \w'
_diffrn_radiation_monochromator graphite
_diffrn_radiation_source 'fine-focus sealed tube'
_diffrn_radiation_type MoK\a
_diffrn_radiation_wavelength 0.71073
_diffrn_reflns_av_R_equivalents 0.0265
_diffrn_reflns_av_sigmaI/netI 0.0488
_diffrn_reflns_limit_h_max 12
_diffrn_reflns_limit_h_min -11
_diffrn_reflns_limit_k_max 14
_diffrn_reflns_limit_k_min -14
_diffrn_reflns_limit_l_max 16
_diffrn_reflns_limit_l_min -15
_diffrn_reflns_number 8636
_diffrn_reflns_theta_full 26.70
_diffrn_reflns_theta_max 26.70
_diffrn_reflns_theta_min 1.77
_diffrn_standards_decay_% 0
_diffrn_standards_number 0
_exptl_absorpt_coefficient_mu 1.010
_exptl_absorpt_correction_T_max 0.8462
_exptl_absorpt_correction_T_min 0.7240
_exptl_absorpt_correction_type multi-scan
_exptl_absorpt_process_details '(SADABS; Sheldrick, 1996)'
_exptl_crystal_colour pink
_exptl_crystal_density_diffrn 1.543
_exptl_crystal_density_method 'not measured'
_exptl_crystal_description block
_exptl_crystal_F_000 598
_exptl_crystal_size_max 0.42
_exptl_crystal_size_mid 0.27
_exptl_crystal_size_min 0.17
_refine_diff_density_max 0.518
_refine_diff_density_min -0.789
_refine_ls_extinction_method none
_refine_ls_goodness_of_fit_ref 1.033
_refine_ls_hydrogen_treatment mixed
_refine_ls_matrix_type full
_refine_ls_number_parameters 333
_refine_ls_number_reflns 5128
_refine_ls_number_restraints 0
_refine_ls_restrained_S_all 1.033
_refine_ls_R_factor_all 0.0808
_refine_ls_R_factor_gt 0.0478
_refine_ls_shift/su_max 0.001
_refine_ls_shift/su_mean 0.000
_refine_ls_structure_factor_coef Fsqd
_refine_ls_weighting_details 'calc w=1/[\s^2^(Fo^2^)+(0.1P)^2^+0.801P] where P=(Fo^2^+2Fc^2^)/3'
_refine_ls_weighting_scheme calc
_refine_ls_wR_factor_gt 0.1532
_refine_ls_wR_factor_ref 0.1641
_reflns_number_gt 3284
_reflns_number_total 5128
_reflns_threshold_expression I>2\s(I)
_cod_data_source_file at2184.cif
_cod_data_source_block I
_cod_database_code 2211708
_cod_database_fobs_code 2211708

loop_
_symmetry_equiv_pos_as_xyz
'x, y, z'
'-x, -y, -z'

loop_
_atom_site_type_symbol
_atom_site_label
_atom_site_fract_x
_atom_site_fract_y
_atom_site_fract_z
_atom_site_U_iso_or_equiv
_atom_site_adp_type
_atom_site_calc_flag
_atom_site_refinement_flags
_atom_site_occupancy
. . . . . . . . . .

loop_
_cod_entry_issue_id
_cod_entry_issue_origin
_cod_entry_issue_severity
_cod_entry_issue_description
_cod_entry_issue_author
_cod_entry_issue_date
1 original retraction
;
    This file does not describe any real compound and was retracted by
    the authors. The previously deposited coordinates can be reviewed
    in older revisions of this file or in the COD Subversion
    repository, svn://www.crystallography.net/cod/retracted/.

    The precise reasons for the retraction and other circumstances are
    extensively discussed in the Acta Cryst. E editorial:

    William T. A. Harrison, Jim Simpson and Matthias Weil, Acta
    Cryst. E 66 (2010) e1--e2

    http://journals.iucr.org/e/issues/2010/01/00/me0406/index.html
    http://journals.iucr.org/e/issues/2010/01/00/me0406/me0406.pdf
    doi:10.1107/S1600536809051757
    (http://dx.doi.org/10.1107/S1600536809051757)
;
'Saulius Gra\<zulis' 2010-03-20
